data_4071185
loop_
_publ_author_name
'Clavier, Herv\'e'
'Nolan, Steven P.'
'Mauduit, Marc'

_publ_section_title
;
 Ionic Liquid Anchored &#x201C;Boomerang&#x201D; Catalysts Bearing
 Saturated and Unsaturated NHCs: Recyclability in Biphasic Media for
 Cross-Metathesis
;
_journal_issue 10
_journal_name_full Organometallics
_journal_page_first 2287
_journal_paper_doi 10.1021/om8000229
_journal_volume 27
_journal_year 2008
_chemical_formula_sum 'C40 H51 Cl6 F6 N4 O P Ru'
_chemical_formula_weight 1062.59
_chemical_name_systematic
;

 ?

;
_space_group_IT_number 14
_symmetry_cell_setting monoclinic
_symmetry_space_group_name_Hall '-P 2ybc'
_symmetry_space_group_name_H-M 'P 1 21/c 1'
_atom_sites_solution_hydrogens geom
_atom_sites_solution_primary direct
_atom_sites_solution_secondary difmap
_audit_creation_method SHELXL-97
_cell_angle_alpha 90.00
_cell_angle_beta 95.455(2)
_cell_angle_gamma 90.00
_cell_formula_units_Z 4
_cell_length_a 23.998(2)
_cell_length_b 10.1734(10)
_cell_length_c 19.0161(19)
_cell_measurement_reflns_used 8626
_cell_measurement_temperature 100(2)
_cell_measurement_theta_max 34.84
_cell_measurement_theta_min 2.56
_cell_volume 4621.6(8)
_computing_cell_refinement 'Bruker-Nonius Apex v1.0-22 2002'
_computing_data_collection 'Bruker-Nonius Apex v1.0-22 2002'
_computing_data_reduction 'SAINT+ Version 7.06A Bruker-Nonius, 2004'
_computing_molecular_graphics 'Shelxtl Version 6.12 (Sheldrick, 2001)'
_computing_publication_material 'Shelxtl Version 6.12 (Sheldrick, 2001)'
_computing_structure_refinement 'Shelxtl Version 6.12 (Sheldrick, 2001)'
_computing_structure_solution 'Shelxtl Version 6.12 (Sheldrick, 2001)'
_diffrn_ambient_temperature 100(2)
_diffrn_detector_area_resol_mean 512
_diffrn_detector_type '4K CCD area detector APEX II'
_diffrn_measured_fraction_theta_full 0.955
_diffrn_measured_fraction_theta_max 0.955
_diffrn_measurement_device_type 'Kappa 4-axis goniometer bruker-nonius'
_diffrn_measurement_method
;
 Fullsphere data collection, phi and omega scans
;
_diffrn_measurement_specimen_support 'magnetic support whith 10 micron nylon fiber cryoloop'
_diffrn_radiation_monochromator 'Multilayer Montel 200 mirrors'
_diffrn_radiation_type MoK\a
_diffrn_radiation_wavelength 0.71073
_diffrn_reflns_av_R_equivalents 0.0758
_diffrn_reflns_av_sigmaI/netI 0.0697
_diffrn_reflns_limit_h_max 33
_diffrn_reflns_limit_h_min -38
_diffrn_reflns_limit_k_max 16
_diffrn_reflns_limit_k_min -14
_diffrn_reflns_limit_l_max 31
_diffrn_reflns_limit_l_min -31
_diffrn_reflns_number 79067
_diffrn_reflns_theta_full 35.74
_diffrn_reflns_theta_max 35.74
_diffrn_reflns_theta_min 2.56
_diffrn_source 'rotating anode X-ray tube'
_diffrn_source_current 90
_diffrn_source_power 50
_diffrn_source_size '3 mm x 0.3 mm fine focus'
_diffrn_source_type 'Bruker-Nonius FR 591'
_exptl_absorpt_coefficient_mu 0.782
_exptl_absorpt_correction_T_max 1.000000
_exptl_absorpt_correction_T_min 0.742936
_exptl_absorpt_correction_type empirical
_exptl_absorpt_process_details
; 
 SADABS Version 2.1 2003 Bruker-Nonius
 Blessing, Acta Cryst. (1995) A51 33-38
;
_exptl_crystal_density_diffrn 1.527
_exptl_crystal_density_method 'not measured'
_exptl_crystal_description Needle
_exptl_crystal_F_000 2168
_exptl_crystal_size_max 0.20
_exptl_crystal_size_mid 0.05
_exptl_crystal_size_min 0.01
_refine_diff_density_max 1.834
_refine_diff_density_min -1.581
_refine_diff_density_rms 0.136
_refine_ls_extinction_method none
_refine_ls_goodness_of_fit_ref 1.037
_refine_ls_hydrogen_treatment noref
_refine_ls_matrix_type full
_refine_ls_number_parameters 541
_refine_ls_number_reflns 20547
_refine_ls_number_restraints 0
_refine_ls_restrained_S_all 1.037
_refine_ls_R_factor_all 0.0782
_refine_ls_R_factor_gt 0.0488
_refine_ls_shift/su_max 0.002
_refine_ls_shift/su_mean 0.000
_refine_ls_structure_factor_coef Fsqd
_refine_ls_weighting_details 'calc w=1/[\s^2^(Fo^2^)+(0.0641P)^2^+4.2071P] where P=(Fo^2^+2Fc^2^)/3'
_refine_ls_weighting_scheme calc
_refine_ls_wR_factor_gt 0.1245
_refine_ls_wR_factor_ref 0.1422
_reflns_number_gt 14863
_reflns_number_total 20547
_reflns_threshold_expression >2sigma(I)
_cod_data_source_file om8000229-file013.cif
_cod_data_source_block hccatilp21c
_cod_depositor_comments
;
The following automatic conversions were performed:
'_diffrn_measurement_specimen_suppport' tag replaced with
'_diffrn_measurement_specimen_support'.

Automatic conversion script
Id: cif_correct_tags 1440 2010-10-19 06:21:57Z saulius 

The following automatic conversions were performed:

'_symmetry_cell_setting' value 'Monoclinic' changed to 'monoclinic'
according to /home/saulius/struct/CIF-dictionaries/cif_core.dic
dictionary named 'cif_core.dic' version 2.4.1 from 2010-06-29.

Automatic conversion script
Id: cif_fix_values 1715 2011-07-08 13:25:40Z adriana 
;
_cod_original_cell_volume 4621.5(8)
_cod_original_sg_symbol_H-M P2(1)/c
_cod_database_code 4071185

loop_
_symmetry_equiv_pos_as_xyz
'x, y, z'
'-x, y+1/2, -z+1/2'
'-x, -y, -z'
'x, -y-1/2, z-1/2'

loop_
_atom_site_label
_atom_site_type_symbol
_atom_site_fract_x
_atom_site_fract_y
_atom_site_fract_z
_atom_site_U_iso_or_equiv
_atom_site_adp_type
_atom_site_occupancy
_atom_site_symmetry_multiplicity
_atom_site_calc_flag
_atom_site_refinement_flags
Ru1 Ru 0.316769(7) 0.304011(15) 0.498904(8) 0.01180(4) Uani 1 1 d .
Cl1 Cl 0.27169(2) 0.17886(5) 0.40639(3) 0.01802(10) Uani 1 1 d .
O1 O 0.27691(7) 0.47867(14) 0.44534(8) 0.0149(3) Uani 1 1 d .
C1 C 0.25732(9) 0.32513(19) 0.55183(11) 0.0144(3) Uani 1 1 d .
H1 H 0.2524 0.2690 0.5907 0.017 Uiso 1 1 calc R
N1 N -0.01627(8) 0.74386(17) 0.62811(10) 0.0155(3) Uani 1 1 d .
Cl2 Cl 0.37719(2) 0.45357(5) 0.56110(3) 0.01952(10) Uani 1 1 d .
C2 C 0.21808(9) 0.43080(19) 0.53221(10) 0.0136(3) Uani 1 1 d .
N2 N -0.09172(8) 0.79499(17) 0.56234(10) 0.0174(3) Uani 1 1 d .
C3 C 0.17015(9) 0.45614(19) 0.56723(11) 0.0140(3) Uani 1 1 d .
H3 H 0.1635 0.4055 0.6076 0.017 Uiso 1 1 calc R
N3 N 0.40597(8) 0.10347(18) 0.52280(10) 0.0176(3) Uani 1 1 d .
C4 C 0.13220(9) 0.55404(19) 0.54395(11) 0.0146(3) Uani 1 1 d .
N4 N 0.34308(8) 0.05585(18) 0.59174(10) 0.0175(3) Uani 1 1 d .
C5 C 0.14237(9) 0.62631(19) 0.48375(11) 0.0161(4) Uani 1 1 d .
H5 H 0.1161 0.6913 0.4665 0.019 Uiso 1 1 calc R
C6 C 0.19011(9) 0.60544(19) 0.44836(11) 0.0158(4) Uani 1 1 d .
H6 H 0.1964 0.6556 0.4077 0.019 Uiso 1 1 calc R
C7 C 0.22819(9) 0.50957(19) 0.47399(10) 0.0135(3) Uani 1 1 d .
C8 C 0.08150(9) 0.5841(2) 0.58289(12) 0.0166(4) Uani 1 1 d .
H8A H 0.0790 0.5191 0.6212 0.020 Uiso 1 1 calc R
H8B H 0.0472 0.5765 0.5499 0.020 Uiso 1 1 calc R
C9 C 0.08531(10) 0.7229(2) 0.61428(12) 0.0173(4) Uani 1 1 d .
H9A H 0.1226 0.7343 0.6405 0.021 Uiso 1 1 calc R
H9B H 0.0820 0.7876 0.5752 0.021 Uiso 1 1 calc R
C10 C 0.04040(10) 0.7524(2) 0.66391(12) 0.0198(4) Uani 1 1 d .
H10A H 0.0441 0.6893 0.7037 0.024 Uiso 1 1 calc R
H10B H 0.0465 0.8419 0.6837 0.024 Uiso 1 1 calc R
C11 C -0.05250(11) 0.6387(2) 0.62928(12) 0.0208(4) Uani 1 1 d .
H11 H -0.0456 0.5585 0.6543 0.025 Uiso 1 1 calc R
C12 C -0.09952(10) 0.6709(2) 0.58832(12) 0.0196(4) Uani 1 1 d .
H12 H -0.1320 0.6178 0.5791 0.024 Uiso 1 1 calc R
C13 C -0.04100(10) 0.8365(2) 0.58663(12) 0.0184(4) Uani 1 1 d .
H13 H -0.0250 0.9188 0.5761 0.022 Uiso 1 1 calc R
C14 C -0.13168(11) 0.8667(3) 0.51366(15) 0.0260(5) Uani 1 1 d .
H14A H -0.1200 0.9587 0.5112 0.039 Uiso 1 1 calc R
H14B H -0.1690 0.8622 0.5306 0.039 Uiso 1 1 calc R
H14C H -0.1328 0.8270 0.4666 0.039 Uiso 1 1 calc R
C15 C 0.35552(9) 0.14680(19) 0.54271(11) 0.0142(3) Uani 1 1 d .
C16 C 0.42409(11) -0.0099(2) 0.55857(14) 0.0257(5) Uani 1 1 d .
H16 H 0.4576 -0.0571 0.5535 0.031 Uiso 1 1 calc R
C17 C 0.38447(11) -0.0399(2) 0.60218(14) 0.0258(5) Uani 1 1 d .
H17 H 0.3849 -0.1123 0.6338 0.031 Uiso 1 1 calc R
C18 C 0.43663(9) 0.1647(2) 0.46973(12) 0.0165(4) Uani 1 1 d .
C19 C 0.42699(10) 0.1221(2) 0.39991(12) 0.0183(4) Uani 1 1 d .
C20 C 0.45594(10) 0.1871(2) 0.34936(13) 0.0217(4) Uani 1 1 d .
H20 H 0.4497 0.1613 0.3012 0.026 Uiso 1 1 calc R
C21 C 0.49360(11) 0.2885(2) 0.36794(14) 0.0241(5) Uani 1 1 d .
C22 C 0.50463(10) 0.3213(2) 0.43867(14) 0.0223(4) Uani 1 1 d .
H22 H 0.5314 0.3880 0.4517 0.027 Uiso 1 1 calc R
C23 C 0.47763(10) 0.2593(2) 0.49117(13) 0.0187(4) Uani 1 1 d .
C24 C 0.38993(11) 0.0069(2) 0.37879(15) 0.0255(5) Uani 1 1 d .
H24A H 0.4085 -0.0746 0.3955 0.038 Uiso 1 1 calc R
H24B H 0.3827 0.0043 0.3272 0.038 Uiso 1 1 calc R
H24C H 0.3544 0.0160 0.3999 0.038 Uiso 1 1 calc R
C25 C 0.52218(14) 0.3599(3) 0.31134(17) 0.0371(7) Uani 1 1 d .
H25A H 0.4998 0.4367 0.2952 0.056 Uiso 1 1 calc R
H25B H 0.5257 0.3006 0.2714 0.056 Uiso 1 1 calc R
H25C H 0.5595 0.3887 0.3308 0.056 Uiso 1 1 calc R
C26 C 0.49527(11) 0.2860(3) 0.56806(14) 0.0263(5) Uani 1 1 d .
H26A H 0.5201 0.2155 0.5872 0.039 Uiso 1 1 calc R
H26B H 0.4621 0.2897 0.5943 0.039 Uiso 1 1 calc R
H26C H 0.5152 0.3701 0.5727 0.039 Uiso 1 1 calc R
C27 C 0.29569(9) 0.0602(2) 0.63228(11) 0.0154(4) Uani 1 1 d .
C28 C 0.30008(10) 0.1342(2) 0.69408(11) 0.0176(4) Uani 1 1 d .
C29 C 0.25377(11) 0.1376(2) 0.73331(11) 0.0196(4) Uani 1 1 d .
H29 H 0.2557 0.1881 0.7755 0.024 Uiso 1 1 calc R
C30 C 0.20494(10) 0.0691(2) 0.71213(11) 0.0188(4) Uani 1 1 d .
C31 C 0.20231(10) -0.0040(2) 0.64980(12) 0.0178(4) Uani 1 1 d .
H31 H 0.1689 -0.0502 0.6347 0.021 Uiso 1 1 calc R
C32 C 0.24766(10) -0.01058(19) 0.60915(11) 0.0161(4) Uani 1 1 d .
C33 C 0.35319(12) 0.2096(3) 0.71614(14) 0.0267(5) Uani 1 1 d .
H33A H 0.3851 0.1490 0.7198 0.040 Uiso 1 1 calc R
H33B H 0.3501 0.2513 0.7621 0.040 Uiso 1 1 calc R
H33C H 0.3588 0.2773 0.6808 0.040 Uiso 1 1 calc R
C34 C 0.15579(12) 0.0729(3) 0.75585(14) 0.0274(5) Uani 1 1 d .
H34A H 0.1210 0.0611 0.7250 0.041 Uiso 1 1 calc R
H34B H 0.1549 0.1579 0.7800 0.041 Uiso 1 1 calc R
H34C H 0.1594 0.0022 0.7910 0.041 Uiso 1 1 calc R
C35 C 0.24513(12) -0.0921(2) 0.54312(13) 0.0249(5) Uani 1 1 d .
H35A H 0.2737 -0.1610 0.5486 0.037 Uiso 1 1 calc R
H35B H 0.2519 -0.0359 0.5029 0.037 Uiso 1 1 calc R
H35C H 0.2080 -0.1326 0.5347 0.037 Uiso 1 1 calc R
C36 C 0.29921(10) 0.56222(19) 0.39134(11) 0.0162(4) Uani 1 1 d .
H36 H 0.2703 0.5725 0.3502 0.019 Uiso 1 1 calc R
C37 C 0.31561(12) 0.6966(2) 0.42125(14) 0.0242(5) Uani 1 1 d .
H37A H 0.2825 0.7407 0.4364 0.036 Uiso 1 1 calc R
H37B H 0.3313 0.7495 0.3848 0.036 Uiso 1 1 calc R
H37C H 0.3437 0.6864 0.4618 0.036 Uiso 1 1 calc R
C38 C 0.34912(10) 0.4888(2) 0.36824(12) 0.0203(4) Uani 1 1 d .
H38A H 0.3787 0.4854 0.4074 0.030 Uiso 1 1 calc R
H38B H 0.3631 0.5343 0.3280 0.030 Uiso 1 1 calc R
H38C H 0.3379 0.3992 0.3543 0.030 Uiso 1 1 calc R
Cl1S Cl 0.27050(4) 0.47961(7) 0.72294(4) 0.03821(16) Uani 1 1 d .
C1S C 0.28242(15) 0.6201(3) 0.67297(15) 0.0342(6) Uani 1 1 d .
H1S1 H 0.2461 0.6574 0.6536 0.041 Uiso 1 1 calc R
H1S2 H 0.3036 0.5951 0.6328 0.041 Uiso 1 1 calc R
Cl2S Cl 0.32048(4) 0.74072(8) 0.72460(4) 0.04105(18) Uani 1 1 d .
P1 P 0.00840(3) 0.20451(6) 0.62025(3) 0.02066(12) Uani 1 1 d .
F1 F 0.00756(10) 0.11212(17) 0.68770(10) 0.0429(5) Uani 1 1 d .
F2 F 0.03734(7) 0.08628(15) 0.58047(10) 0.0324(4) Uani 1 1 d .
F3 F 0.06869(9) 0.25872(18) 0.64731(12) 0.0464(5) Uani 1 1 d .
F4 F 0.00892(9) 0.29392(16) 0.55147(9) 0.0365(4) Uani 1 1 d .
F5 F -0.02130(11) 0.31952(18) 0.65882(12) 0.0530(6) Uani 1 1 d .
F6 F -0.05188(8) 0.14616(17) 0.59022(13) 0.0436(5) Uani 1 1 d .
C2S C 0.15995(15) 0.5572(3) 0.82703(15) 0.0354(6) Uani 1 1 d .
H2S1 H 0.1961 0.5174 0.8452 0.043 Uiso 1 1 calc R
H2S2 H 0.1388 0.5768 0.8680 0.043 Uiso 1 1 calc R
Cl3S Cl 0.17280(4) 0.70470(7) 0.78312(4) 0.04011(18) Uani 1 1 d .
Cl4S Cl 0.12198(4) 0.44332(8) 0.77186(4) 0.03966(17) Uani 1 1 d .

loop_
_atom_site_aniso_label
_atom_site_aniso_U_11
_atom_site_aniso_U_22
_atom_site_aniso_U_33
_atom_site_aniso_U_23
_atom_site_aniso_U_13
_atom_site_aniso_U_12
Ru1 0.00913(8) 0.01206(6) 0.01454(7) 0.00066(5) 0.00283(5) -0.00009(5)
Cl1 0.0186(3) 0.0180(2) 0.0172(2) -0.00070(15) 0.00023(18) -0.00222(16)
O1 0.0132(7) 0.0145(6) 0.0179(6) 0.0030(5) 0.0061(5) 0.0011(5)
C1 0.0121(9) 0.0147(8) 0.0164(8) 0.0021(6) 0.0022(7) 0.0003(6)
N1 0.0132(9) 0.0146(7) 0.0195(8) -0.0025(6) 0.0051(6) -0.0005(6)
Cl2 0.0153(2) 0.0191(2) 0.0241(2) -0.00302(17) 0.00141(19) -0.00426(17)
C2 0.0117(9) 0.0135(7) 0.0159(8) 0.0009(6) 0.0030(7) 0.0003(6)
N2 0.0148(9) 0.0161(7) 0.0218(8) -0.0006(6) 0.0050(7) -0.0015(6)
C3 0.0114(9) 0.0147(8) 0.0162(8) 0.0010(6) 0.0028(7) 0.0002(6)
N3 0.0122(9) 0.0162(7) 0.0252(9) 0.0062(6) 0.0064(7) 0.0033(6)
C4 0.0109(9) 0.0146(8) 0.0187(8) -0.0003(6) 0.0032(7) 0.0014(6)
N4 0.0141(9) 0.0171(7) 0.0223(8) 0.0054(6) 0.0060(7) 0.0031(6)
C5 0.0141(10) 0.0135(8) 0.0210(9) 0.0015(6) 0.0029(7) 0.0033(6)
C6 0.0165(10) 0.0132(7) 0.0179(8) 0.0015(6) 0.0027(7) 0.0017(6)
C7 0.0115(9) 0.0130(7) 0.0164(8) 0.0000(6) 0.0038(7) 0.0005(6)
C8 0.0124(10) 0.0149(8) 0.0232(9) -0.0002(7) 0.0046(8) 0.0006(6)
C9 0.0128(10) 0.0173(8) 0.0223(9) -0.0027(7) 0.0042(8) -0.0011(7)
C10 0.0144(11) 0.0254(10) 0.0196(9) -0.0059(7) 0.0013(8) 0.0008(8)
C11 0.0220(12) 0.0160(9) 0.0251(10) 0.0016(7) 0.0069(9) -0.0035(7)
C12 0.0184(11) 0.0181(9) 0.0228(10) -0.0010(7) 0.0046(8) -0.0065(7)
C13 0.0148(10) 0.0140(8) 0.0268(10) -0.0011(7) 0.0048(8) -0.0009(7)
C14 0.0161(12) 0.0280(11) 0.0335(12) 0.0052(9) 0.0010(9) 0.0002(9)
C15 0.0106(9) 0.0154(8) 0.0168(8) 0.0005(6) 0.0029(7) -0.0009(6)
C16 0.0177(12) 0.0250(10) 0.0360(13) 0.0113(9) 0.0107(10) 0.0088(8)
C17 0.0213(12) 0.0230(10) 0.0346(12) 0.0131(9) 0.0105(10) 0.0094(9)
C18 0.0105(9) 0.0161(8) 0.0235(9) 0.0035(7) 0.0047(8) 0.0015(6)
C19 0.0118(10) 0.0185(9) 0.0250(10) 0.0014(7) 0.0033(8) 0.0026(7)
C20 0.0160(11) 0.0281(11) 0.0212(9) 0.0038(8) 0.0031(8) 0.0028(8)
C21 0.0158(11) 0.0274(11) 0.0299(11) 0.0088(9) 0.0064(9) 0.0009(8)
C22 0.0138(11) 0.0201(9) 0.0333(12) 0.0028(8) 0.0041(9) -0.0029(7)
C23 0.0125(10) 0.0174(8) 0.0267(10) 0.0017(7) 0.0043(8) 0.0014(7)
C24 0.0165(12) 0.0221(10) 0.0377(13) -0.0060(9) 0.0024(10) -0.0008(8)
C25 0.0293(16) 0.0452(16) 0.0383(15) 0.0147(12) 0.0117(12) -0.0074(12)
C26 0.0168(12) 0.0324(12) 0.0289(12) -0.0022(9) -0.0017(9) 0.0029(9)
C27 0.0141(10) 0.0160(8) 0.0169(8) 0.0039(6) 0.0051(7) 0.0006(6)
C28 0.0188(11) 0.0178(8) 0.0159(8) 0.0026(6) -0.0009(7) -0.0022(7)
C29 0.0249(12) 0.0196(9) 0.0146(8) 0.0004(7) 0.0027(8) -0.0005(8)
C30 0.0193(11) 0.0188(9) 0.0190(9) 0.0038(7) 0.0064(8) 0.0028(7)
C31 0.0146(10) 0.0174(8) 0.0218(9) 0.0013(7) 0.0030(8) -0.0017(7)
C32 0.0181(10) 0.0139(8) 0.0168(8) 0.0000(6) 0.0041(7) -0.0003(7)
C33 0.0261(13) 0.0295(12) 0.0235(11) 0.0024(8) -0.0032(9) -0.0109(9)
C34 0.0259(13) 0.0306(12) 0.0279(11) 0.0060(9) 0.0148(10) 0.0067(10)
C35 0.0328(14) 0.0211(10) 0.0216(10) -0.0064(8) 0.0058(9) -0.0025(9)
C36 0.0200(11) 0.0133(7) 0.0161(8) 0.0014(6) 0.0070(7) -0.0012(7)
C37 0.0302(13) 0.0157(8) 0.0286(11) -0.0028(8) 0.0124(10) -0.0065(8)
C38 0.0199(11) 0.0197(9) 0.0226(10) 0.0010(7) 0.0088(8) 0.0009(7)
Cl1S 0.0423(4) 0.0268(3) 0.0457(4) 0.0022(3) 0.0054(3) -0.0006(3)
C1S 0.0408(18) 0.0337(14) 0.0284(13) 0.0013(10) 0.0057(12) -0.0003(12)
Cl2S 0.0514(5) 0.0358(4) 0.0369(4) -0.0004(3) 0.0089(3) -0.0149(3)
P1 0.0250(3) 0.0137(2) 0.0236(3) 0.00236(18) 0.0042(2) -0.0004(2)
F1 0.0704(15) 0.0277(8) 0.0328(9) 0.0125(7) 0.0165(9) 0.0057(9)
F2 0.0316(9) 0.0199(7) 0.0487(10) -0.0044(6) 0.0189(8) -0.0008(6)
F3 0.0439(12) 0.0273(8) 0.0631(13) 0.0052(8) -0.0214(10) -0.0138(8)
F4 0.0538(12) 0.0265(8) 0.0291(8) 0.0096(6) 0.0035(8) -0.0071(7)
F5 0.0852(18) 0.0228(8) 0.0565(12) -0.0005(8) 0.0354(12) 0.0140(9)
F6 0.0220(9) 0.0236(8) 0.0834(15) 0.0114(9) -0.0039(9) -0.0013(6)
C2S 0.0432(18) 0.0364(14) 0.0268(12) -0.0010(10) 0.0035(12) 0.0073(12)
Cl3S 0.0573(5) 0.0298(3) 0.0320(3) -0.0051(2) -0.0020(3) 0.0026(3)
Cl4S 0.0462(5) 0.0337(3) 0.0401(4) -0.0003(3) 0.0088(3) -0.0016(3)

loop_
_atom_type_symbol
_atom_type_description
_atom_type_scat_dispersion_real
_atom_type_scat_dispersion_imag
_atom_type_scat_source
C C 0.0033 0.0016 'International Tables Vol C Tables 4.2.6.8 and 6.1.1.4'
H H 0.0000 0.0000 'International Tables Vol C Tables 4.2.6.8 and 6.1.1.4'
N N 0.0061 0.0033 'International Tables Vol C Tables 4.2.6.8 and 6.1.1.4'
O O 0.0106 0.0060 'International Tables Vol C Tables 4.2.6.8 and 6.1.1.4'
F F 0.0171 0.0103 'International Tables Vol C Tables 4.2.6.8 and 6.1.1.4'
P P 0.1023 0.0942 'International Tables Vol C Tables 4.2.6.8 and 6.1.1.4'
Cl Cl 0.1484 0.1585 'International Tables Vol C Tables 4.2.6.8 and 6.1.1.4'
Ru Ru -1.2594 0.8363 'International Tables Vol C Tables 4.2.6.8 and 6.1.1.4'

loop_
_geom_angle_atom_site_label_1
_geom_angle_atom_site_label_2
_geom_angle_atom_site_label_3
_geom_angle
C1 Ru1 C15 102.77(8)
C1 Ru1 O1 80.47(7)
C15 Ru1 O1 176.74(7)
C1 Ru1 Cl2 97.08(7)
C15 Ru1 Cl2 93.92(6)
O1 Ru1 Cl2 86.03(5)
C1 Ru1 Cl1 98.48(7)
C15 Ru1 Cl1 92.37(6)
O1 Ru1 Cl1 86.71(4)
Cl2 Ru1 Cl1 161.486(19)
C7 O1 C36 121.63(16)
C7 O1 Ru1 110.33(11)
C36 O1 Ru1 127.81(12)
C2 C1 Ru1 117.65(14)
C13 N1 C11 108.2(2)
C13 N1 C10 125.10(19)
C11 N1 C10 126.7(2)
C7 C2 C3 118.57(18)
C7 C2 C1 117.85(17)
C3 C2 C1 123.56(17)
C13 N2 C12 108.6(2)
C13 N2 C14 125.80(19)
C12 N2 C14 125.6(2)
C4 C3 C2 121.32(18)
C15 N3 C16 112.00(17)
C15 N3 C18 125.02(18)
C16 N3 C18 122.95(18)
C3 C4 C5 118.38(18)
C3 C4 C8 121.35(18)
C5 C4 C8 120.26(18)
C15 N4 C17 111.84(18)
C15 N4 C27 125.56(18)
C17 N4 C27 122.46(18)
C6 C5 C4 121.84(19)
C7 C6 C5 118.56(18)
O1 C7 C6 125.23(17)
O1 C7 C2 113.53(17)
C6 C7 C2 121.20(18)
C4 C8 C9 110.82(17)
C10 C9 C8 113.71(18)
N1 C10 C9 112.31(18)
C12 C11 N1 107.2(2)
C11 C12 N2 107.2(2)
N2 C13 N1 108.81(19)
N4 C15 N3 103.06(17)
N4 C15 Ru1 134.85(15)
N3 C15 Ru1 122.03(14)
C17 C16 N3 106.4(2)
C16 C17 N4 106.73(19)
C19 C18 C23 122.42(19)
C19 C18 N3 118.7(2)
C23 C18 N3 118.7(2)
C18 C19 C20 117.2(2)
C18 C19 C24 122.5(2)
C20 C19 C24 120.2(2)
C21 C20 C19 121.7(2)
C22 C21 C20 118.9(2)
C22 C21 C25 121.0(3)
C20 C21 C25 120.1(3)
C21 C22 C23 121.8(2)
C22 C23 C18 117.5(2)
C22 C23 C26 120.5(2)
C18 C23 C26 121.8(2)
C28 C27 C32 122.68(19)
C28 C27 N4 118.1(2)
C32 C27 N4 119.23(19)
C27 C28 C29 117.7(2)
C27 C28 C33 120.2(2)
C29 C28 C33 122.1(2)
C30 C29 C28 121.6(2)
C29 C30 C31 118.8(2)
C29 C30 C34 120.6(2)
C31 C30 C34 120.5(2)
C32 C31 C30 121.4(2)
C27 C32 C31 117.73(19)
C27 C32 C35 121.0(2)
C31 C32 C35 121.2(2)
O1 C36 C38 105.55(16)
O1 C36 C37 110.92(16)
C38 C36 C37 111.7(2)
Cl1S C1S Cl2S 111.49(17)
F5 P1 F3 91.69(14)
F5 P1 F1 91.27(10)
F3 P1 F1 91.43(12)
F5 P1 F4 89.85(11)
F3 P1 F4 89.41(11)
F1 P1 F4 178.58(11)
F5 P1 F2 178.80(13)
F3 P1 F2 89.51(11)
F1 P1 F2 88.66(10)
F4 P1 F2 90.20(10)
F5 P1 F6 90.46(13)
F3 P1 F6 177.71(13)
F1 P1 F6 89.33(12)
F4 P1 F6 89.79(11)
F2 P1 F6 88.35(10)
Cl4S C2S Cl3S 112.53(17)

loop_
_geom_bond_atom_site_label_1
_geom_bond_atom_site_label_2
_geom_bond_distance
Ru1 C1 1.835(2)
Ru1 C15 1.992(2)
Ru1 O1 2.2191(15)
Ru1 Cl2 2.3431(6)
Ru1 Cl1 2.3504(6)
O1 C7 1.373(2)
O1 C36 1.472(2)
C1 C2 1.454(3)
N1 C13 1.332(3)
N1 C11 1.381(3)
N1 C10 1.464(3)
C2 C7 1.406(3)
C2 C3 1.407(3)
N2 C13 1.329(3)
N2 C12 1.375(3)
N2 C14 1.463(3)
C3 C4 1.393(3)
N3 C15 1.375(3)
N3 C16 1.388(3)
N3 C18 1.446(3)
C4 C5 1.401(3)
C4 C8 1.514(3)
N4 C15 1.367(3)
N4 C17 1.392(3)
N4 C27 1.434(3)
C5 C6 1.399(3)
C6 C7 1.392(3)
C8 C9 1.533(3)
C9 C10 1.528(3)
C11 C12 1.349(4)
C16 C17 1.355(3)
C18 C19 1.395(3)
C18 C23 1.408(3)
C19 C20 1.404(3)
C19 C24 1.502(3)
C20 C21 1.395(4)
C21 C22 1.387(4)
C21 C25 1.516(3)
C22 C23 1.392(3)
C23 C26 1.508(4)
C27 C28 1.391(3)
C27 C32 1.394(3)
C28 C29 1.397(3)
C28 C33 1.512(3)
C29 C30 1.390(3)
C30 C31 1.395(3)
C30 C34 1.507(3)
C31 C32 1.395(3)
C32 C35 1.501(3)
C36 C38 1.512(3)
C36 C37 1.518(3)
Cl1S C1S 1.755(3)
C1S Cl2S 1.770(3)
P1 F5 1.5858(19)
P1 F3 1.588(2)
P1 F1 1.5919(17)
P1 F4 1.5941(17)
P1 F2 1.6127(16)
P1 F6 1.617(2)
C2S Cl4S 1.758(3)
C2S Cl3S 1.759(3)

loop_
_geom_torsion_atom_site_label_1
_geom_torsion_atom_site_label_2
_geom_torsion_atom_site_label_3
_geom_torsion_atom_site_label_4
_geom_torsion
C1 Ru1 O1 C7 -3.51(14)
C15 Ru1 O1 C7 169.3(13)
Cl2 Ru1 O1 C7 -101.38(13)
Cl1 Ru1 O1 C7 95.66(13)
C1 Ru1 O1 C36 170.98(17)
C15 Ru1 O1 C36 -16.2(14)
Cl2 Ru1 O1 C36 73.11(16)
Cl1 Ru1 O1 C36 -89.84(16)
C15 Ru1 C1 C2 -177.80(16)
O1 Ru1 C1 C2 1.79(16)
Cl2 Ru1 C1 C2 86.53(16)
Cl1 Ru1 C1 C2 -83.40(16)
Ru1 C1 C2 C7 0.1(3)
Ru1 C1 C2 C3 178.59(16)
C7 C2 C3 C4 2.0(3)
C1 C2 C3 C4 -176.4(2)
C2 C3 C4 C5 0.9(3)
C2 C3 C4 C8 -178.17(19)
C3 C4 C5 C6 -2.1(3)
C8 C4 C5 C6 177.0(2)
C4 C5 C6 C7 0.3(3)
C36 O1 C7 C6 11.7(3)
Ru1 O1 C7 C6 -173.43(17)
C36 O1 C7 C2 -170.51(18)
Ru1 O1 C7 C2 4.4(2)
C5 C6 C7 O1 -179.5(2)
C5 C6 C7 C2 2.8(3)
C3 C2 C7 O1 178.13(18)
C1 C2 C7 O1 -3.3(3)
C3 C2 C7 C6 -4.0(3)
C1 C2 C7 C6 174.6(2)
C3 C4 C8 C9 115.0(2)
C5 C4 C8 C9 -64.1(3)
C4 C8 C9 C10 -170.96(19)
C13 N1 C10 C9 -79.0(3)
C11 N1 C10 C9 98.8(2)
C8 C9 C10 N1 -61.3(3)
C13 N1 C11 C12 -0.6(2)
C10 N1 C11 C12 -178.73(19)
N1 C11 C12 N2 0.1(2)
C13 N2 C12 C11 0.4(2)
C14 N2 C12 C11 178.0(2)
C12 N2 C13 N1 -0.8(2)
C14 N2 C13 N1 -178.4(2)
C11 N1 C13 N2 0.9(2)
C10 N1 C13 N2 179.03(18)
C17 N4 C15 N3 0.4(3)
C27 N4 C15 N3 176.1(2)
C17 N4 C15 Ru1 177.6(2)
C27 N4 C15 Ru1 -6.7(4)
C16 N3 C15 N4 -0.3(3)
C18 N3 C15 N4 178.2(2)
C16 N3 C15 Ru1 -177.94(18)
C18 N3 C15 Ru1 0.5(3)
C1 Ru1 C15 N4 9.3(2)
O1 Ru1 C15 N4 -163.5(12)
Cl2 Ru1 C15 N4 107.4(2)
Cl1 Ru1 C15 N4 -90.0(2)
C1 Ru1 C15 N3 -173.93(18)
O1 Ru1 C15 N3 13.3(15)
Cl2 Ru1 C15 N3 -75.76(18)
Cl1 Ru1 C15 N3 86.82(18)
C15 N3 C16 C17 0.1(3)
C18 N3 C16 C17 -178.4(2)
N3 C16 C17 N4 0.2(3)
C15 N4 C17 C16 -0.3(3)
C27 N4 C17 C16 -176.3(2)
C15 N3 C18 C19 -91.2(3)
C16 N3 C18 C19 87.0(3)
C15 N3 C18 C23 92.8(3)
C16 N3 C18 C23 -89.0(3)
C23 C18 C19 C20 -6.4(3)
N3 C18 C19 C20 177.7(2)
C23 C18 C19 C24 170.2(2)
N3 C18 C19 C24 -5.7(3)
C18 C19 C20 C21 1.1(3)
C24 C19 C20 C21 -175.6(2)
C19 C20 C21 C22 3.2(4)
C19 C20 C21 C25 -177.5(2)
C20 C21 C22 C23 -2.5(4)
C25 C21 C22 C23 178.2(3)
C21 C22 C23 C18 -2.5(4)
C21 C22 C23 C26 172.9(2)
C19 C18 C23 C22 7.1(3)
N3 C18 C23 C22 -177.0(2)
C19 C18 C23 C26 -168.2(2)
N3 C18 C23 C26 7.7(3)
C15 N4 C27 C28 -84.6(3)
C17 N4 C27 C28 90.8(3)
C15 N4 C27 C32 96.3(3)
C17 N4 C27 C32 -88.3(3)
C32 C27 C28 C29 -0.8(3)
N4 C27 C28 C29 -179.84(19)
C32 C27 C28 C33 -179.6(2)
N4 C27 C28 C33 1.3(3)
C27 C28 C29 C30 0.5(3)
C33 C28 C29 C30 179.3(2)
C28 C29 C30 C31 -0.5(3)
C28 C29 C30 C34 179.2(2)
C29 C30 C31 C32 0.8(3)
C34 C30 C31 C32 -178.9(2)
C28 C27 C32 C31 1.1(3)
N4 C27 C32 C31 -179.90(19)
C28 C27 C32 C35 -178.4(2)
N4 C27 C32 C35 0.7(3)
C30 C31 C32 C27 -1.0(3)
C30 C31 C32 C35 178.4(2)
C7 O1 C36 C38 -174.35(18)
Ru1 O1 C36 C38 11.7(2)
C7 O1 C36 C37 64.5(3)
Ru1 O1 C36 C37 -109.40(19)
